data_4132392
loop_
_publ_author_name
'Passarelli, James V.'
'Fairfield, Daniel J.'
'Sather, Nicholas A.'
'Hendricks, Mark P.'
'Sai, Hiroaki'
'Stern, Charlotte L.'
'Stupp, Samuel I.'

_publ_section_title
;
 Enhanced Out-of-Plane Conductivity and Photovoltaic Performance in n = 1
 Layered Perovskites through Organic Cation Design.
;
_journal_issue 23
_journal_name_full 'Journal of the American Chemical Society'
_journal_page_first 7313
_journal_page_last 7323
_journal_paper_doi 10.1021/jacs.8b03659
_journal_volume 140
_journal_year 2018
_chemical_formula_moiety 'I8 Pb2, 4(C13 H16 N O), C4 H6 O2'
_chemical_formula_sum 'C56 H70 I8 N4 O6 Pb2'
_chemical_formula_weight 2324.74
_space_group_crystal_system triclinic
_space_group_IT_number 2
_space_group_name_Hall '-P 1'
_space_group_name_H-M_alt 'P -1'
_atom_sites_solution_hydrogens geom
_atom_sites_solution_primary direct
_audit_creation_date 2018-04-30
_audit_creation_method
;
Olex2 1.2
(compiled 2018.04.26 svn.r3504 for OlexSys, GUI svn.r5492)
;
_cell_angle_alpha 101.0957(19)
_cell_angle_beta 104.0738(19)
_cell_angle_gamma 90.7065(18)
_cell_formula_units_Z 2
_cell_length_a 12.4181(3)
_cell_length_b 12.5652(4)
_cell_length_c 23.8888(7)
_cell_measurement_reflns_used 9998
_cell_measurement_temperature 299(2)
_cell_measurement_theta_max 65.364
_cell_measurement_theta_min 3.705
_cell_volume 3541.18(18)
_computing_cell_refinement 'SAINT v8.37A (Bruker, 2015)'
_computing_data_collection 'APEX2 V2014.11-0 (Bruker, 2014)'
_computing_data_reduction 'SAINT v8.37A (Bruker, 2015)'
_computing_molecular_graphics 'Olex2 (Dolomanov et al., 2009)'
_computing_publication_material 'Olex2 (Dolomanov et al., 2009)'
_computing_structure_refinement 'XL (Sheldrick, 2008)'
_computing_structure_solution 'XS (Sheldrick, 2008)'
_diffrn_ambient_temperature 299.11
_diffrn_detector_area_resol_mean 8
_diffrn_measured_fraction_theta_full 0.963
_diffrn_measured_fraction_theta_max 0.963
_diffrn_measurement_device_type 'Bruker Kappa APEX CCD area detector'
_diffrn_measurement_method '\w and \f scans'
_diffrn_radiation_monochromator 'MX optics'
_diffrn_radiation_type CuK\a
_diffrn_radiation_wavelength 1.54178
_diffrn_reflns_av_R_equivalents 0.0629
_diffrn_reflns_av_unetI/netI 0.0636
_diffrn_reflns_Laue_measured_fraction_full 0.963
_diffrn_reflns_Laue_measured_fraction_max 0.963
_diffrn_reflns_limit_h_max 13
_diffrn_reflns_limit_h_min -14
_diffrn_reflns_limit_k_max 13
_diffrn_reflns_limit_k_min -14
_diffrn_reflns_limit_l_max 28
_diffrn_reflns_limit_l_min -28
_diffrn_reflns_number 37685
_diffrn_reflns_point_group_measured_fraction_full 0.963
_diffrn_reflns_point_group_measured_fraction_max 0.963
_diffrn_reflns_theta_full 65.461
_diffrn_reflns_theta_max 65.461
_diffrn_reflns_theta_min 3.591
_diffrn_source microsource
_diffrn_standards_number 0
_exptl_absorpt_coefficient_mu 36.869
_exptl_absorpt_correction_T_max 0.7526
_exptl_absorpt_correction_T_min 0.4765
_exptl_absorpt_correction_type multi-scan
_exptl_absorpt_process_details
'SADABS-2016/2 (Bruker,2016/2) was used for absorption correction. wR2(int) was 0.1089 before and 0.0636 after correction. The Ratio of minimum to maximum transmission is 0.6331. The \l/2 correction factor is Not present.'
_exptl_crystal_colour orange
_exptl_crystal_colour_primary orange
_exptl_crystal_density_diffrn 2.180
_exptl_crystal_description plate
_exptl_crystal_F_000 2140
_exptl_crystal_recrystallization_method
'Crystals were prepared by dissolving 2:1 Cattion:lead (II) iodide in GBL and vapor diffusion of DCM.'
_exptl_crystal_size_max 0.23
_exptl_crystal_size_mid 0.084
_exptl_crystal_size_min 0.05
_refine_diff_density_max 1.355
_refine_diff_density_min -1.115
_refine_diff_density_rms 0.151
_refine_ls_extinction_method none
_refine_ls_goodness_of_fit_ref 1.019
_refine_ls_hydrogen_treatment constr
_refine_ls_matrix_type full
_refine_ls_number_parameters 720
_refine_ls_number_reflns 11746
_refine_ls_number_restraints 82
_refine_ls_restrained_S_all 1.016
_refine_ls_R_factor_all 0.0636
_refine_ls_R_factor_gt 0.0429
_refine_ls_shift/su_max 0.003
_refine_ls_shift/su_mean 0.000
_refine_ls_structure_factor_coef Fsqd
_refine_ls_weighting_details 'w=1/[\s^2^(Fo^2^)+(0.0395P)^2^+3.4000P] where P=(Fo^2^+2Fc^2^)/3'
_refine_ls_weighting_scheme calc
_refine_ls_wR_factor_gt 0.0980
_refine_ls_wR_factor_ref 0.1071
_reflns_Friedel_coverage 0.000
_reflns_number_gt 8702
_reflns_number_total 11746
_reflns_threshold_expression 'I > 2\s(I)'
_cod_data_source_file ja8b03659_si_003.cif
_cod_data_source_block 3_napthyl_propyl_gbl
_cod_database_code 4132392
_shelx_shelxl_version_number 2016/6
_shelx_space_group_comment
;
The symmetry employed for this shelxl refinement is uniquely defined
by the following loop, which should always be used as a source of
symmetry information in preference to the above space-group names.
They are only intended as comments.
;
_shelx_estimated_absorpt_t_max 0.260
_shelx_estimated_absorpt_t_min 0.043
_olex2_refinement_description
;
1. Fixed Uiso
 At 1.2 times of:
  All C(H) groups, All C(H,H) groups, All C(H,H,H,H) groups, All N(H,H,H) groups
2. Restrained distances
 C56-C54 \\sim C55-C57
 with sigma of 0.001
 O5-C56 \\sim O5-C55
 with sigma of 0.02
 O5-C54 \\sim O5-C57
 with sigma of 0.02
 C54-C57 \\sim C54-C56
 with sigma of 0.001
 C57-C55 \\sim C57-C54
 with sigma of 0.02
 C38-C37 \\sim C39A-C38 \\sim N3A-C39A \\sim N3-C39 \\sim C39-C38
 with sigma of 0.01
3. Rigid body (RIGU) restrains
 N3, N3A, C37, C38, C39, C39A
 with sigma for 1-2 distances of 0.01 and sigma for 1-3 distances of 0.01
 O5, O6, C54, C55, H55A, H55B, C56, H56A, H56B, C57, H57A, H57B
 with sigma for 1-2 distances of 0.0005 and sigma for 1-3 distances of 0.0005
4. Others
 Sof(N1A)=Sof(H1AA)=Sof(H1AB)=Sof(H1AC)=Sof(H13C)=Sof(H13D)=1-FVAR(1)
 Sof(N1)=Sof(H1A)=Sof(H1B)=Sof(H1C)=Sof(H13A)=Sof(H13B)=FVAR(1)
 Sof(N3A)=Sof(H3AA)=Sof(H3AB)=Sof(H3AC)=Sof(H38C)=Sof(H38D)=Sof(C39A)=
 Sof(H39C)=Sof(H39D)=1-FVAR(2)
 Sof(N3)=Sof(H3A)=Sof(H3B)=Sof(H3C)=Sof(H38A)=Sof(H38B)=Sof(C39)=Sof(H39A)=
 Sof(H39B)=FVAR(2)
5.a Secondary CH2 refined with riding coordinates:
 C11(H11A,H11B), C12(H12A,H12B), C13(H13A,H13B), C13(H13C,H13D), C24(H24A,
 H24B), C25(H25A,H25B), C26(H26A,H26B), C37(H37A,H37B), C38(H38A,H38B),
 C38(H38C,H38D), C39(H39A,H39B), C39A(H39C,H39D), C50(H50A,H50B), C51(H51A,
 H51B), C52(H52A,H52B), C55(H55A,H55B), C56(H56A,H56B), C57(H57A,H57B)
5.b Aromatic/amide H refined with riding coordinates:
 C2(H2), C3(H3), C4(H4), C6(H6), C7(H7), C8(H8), C9(H9), C15(H15), C16(H16),
 C17(H17), C19(H19), C20(H20), C21(H21), C22(H22), C28(H28), C29(H29), C30(H30),
  C32(H32), C33(H33), C34(H34), C35(H35), C41(H41), C42(H42), C43(H43),
 C45(H45), C46(H46), C47(H47), C48(H48)
5.c Idealised Me refined as rotating group:
 N1(H1A,H1B,H1C), N1A(H1AA,H1AB,H1AC), N2(H2A,H2B,H2C), N3(H3A,H3B,H3C),
 N3A(H3AA,H3AB,H3AC), N4(H4A,H4B,H4C)
;
_olex2_exptl_crystal_mounting_method 'Crystals were mounted onto a kapton loop using grease to secure crystals.'
_olex2_submission_special_instructions 'No special instructions were received'

loop_
_space_group_symop_operation_xyz
'x, y, z'
'-x, -y, -z'

loop_
_atom_site_label
_atom_site_type_symbol
_atom_site_fract_x
_atom_site_fract_y
_atom_site_fract_z
_atom_site_U_iso_or_equiv
_atom_site_adp_type
_atom_site_occupancy
_atom_site_site_symmetry_order
_atom_site_calc_flag
_atom_site_refinement_flags_posn
_atom_site_refinement_flags_adp
_atom_site_refinement_flags_occupancy
_atom_site_disorder_assembly
_atom_site_disorder_group
Pb1 Pb 0.73332(3) 0.75506(3) 0.50160(2) 0.04267(10) Uani 1 1 d . . . . .
Pb2 Pb 1.23103(3) 0.74693(3) 0.49418(2) 0.04186(10) Uani 1 1 d . . . . .
I1 I 1.10931(6) 0.70146(6) 0.35750(3) 0.06063(18) Uani 1 1 d . . . . .
I2 I 1.33181(7) 0.82012(8) 0.63426(3) 0.0818(3) Uani 1 1 d . . . . .
I3 I 0.99588(5) 0.78779(7) 0.51825(3) 0.06356(19) Uani 1 1 d . . . . .
I4 I 0.69248(6) 0.73461(7) 0.36197(3) 0.0704(2) Uani 1 1 d . . . . .
I5 I 0.72844(6) 0.80244(6) 0.63717(3) 0.06147(18) Uani 1 1 d . . . . .
I6 I 0.75201(7) 0.50115(5) 0.49290(3) 0.0662(2) Uani 1 1 d . . . . .
I7 I 0.73849(7) 1.00935(5) 0.51572(4) 0.0720(2) Uani 1 1 d . . . . .
I8 I 0.47402(5) 0.73378(8) 0.47287(4) 0.0754(2) Uani 1 1 d . . . . .
O1 O 0.9174(7) 0.2926(7) 0.2582(3) 0.070(2) Uani 1 1 d . . . . .
N1 N 0.8837(11) 0.5194(12) 0.3614(7) 0.092(5) Uani 0.80(2) 1 d . . P A 1
H1A H 0.868426 0.516288 0.322741 0.110 Uiso 0.80(2) 1 calc GR . P A 1
H1B H 0.938390 0.569911 0.379581 0.110 Uiso 0.80(2) 1 calc GR . P A 1
H1C H 0.823312 0.536376 0.374272 0.110 Uiso 0.80(2) 1 calc GR . P A 1
N1A N 0.806(4) 0.441(4) 0.3455(18) 0.058(16) Uani 0.20(2) 1 d . . P A 2
H1AA H 0.799399 0.512444 0.348359 0.069 Uiso 0.20(2) 1 calc GR . P A 2
H1AB H 0.759577 0.414643 0.363019 0.069 Uiso 0.20(2) 1 calc GR . P A 2
H1AC H 0.790808 0.408686 0.307731 0.069 Uiso 0.20(2) 1 calc GR . P A 2
C1 C 0.9012(10) 0.2616(9) 0.1990(5) 0.065(3) Uani 1 1 d . . . . .
C2 C 0.9764(11) 0.2843(10) 0.1690(5) 0.075(3) Uani 1 1 d . . . . .
H2 H 1.043010 0.323765 0.189022 0.090 Uiso 1 1 calc R . . . .
C3 C 0.9521(15) 0.2475(13) 0.1076(6) 0.096(5) Uani 1 1 d . . . . .
H3 H 1.004543 0.261566 0.087613 0.115 Uiso 1 1 calc R . . . .
C4 C 0.8563(14) 0.1931(13) 0.0771(6) 0.098(5) Uani 1 1 d . . . . .
H4 H 0.841524 0.172283 0.036370 0.117 Uiso 1 1 calc R . . . .
C5 C 0.7773(12) 0.1672(12) 0.1069(6) 0.087(4) Uani 1 1 d . . . . .
C6 C 0.6768(18) 0.1059(17) 0.0776(8) 0.134(7) Uani 1 1 d . . . . .
H6 H 0.661459 0.080562 0.037115 0.161 Uiso 1 1 calc R . . . .
C7 C 0.6017(15) 0.083(2) 0.1073(11) 0.155(9) Uani 1 1 d . . . . .
H7 H 0.534807 0.044109 0.087085 0.186 Uiso 1 1 calc R . . . .
C8 C 0.6262(14) 0.1188(18) 0.1693(10) 0.145(8) Uani 1 1 d . . . . .
H8 H 0.575441 0.102906 0.189924 0.174 Uiso 1 1 calc R . . . .
C9 C 0.7211(12) 0.1750(14) 0.1982(7) 0.107(5) Uani 1 1 d . . . . .
H9 H 0.735410 0.198381 0.238782 0.128 Uiso 1 1 calc R . . . .
C10 C 0.8008(10) 0.2000(10) 0.1688(5) 0.071(3) Uani 1 1 d . . . . .
C11 C 1.0123(9) 0.3626(10) 0.2908(5) 0.065(3) Uani 1 1 d . . . . .
H11A H 1.008017 0.431563 0.278064 0.078 Uiso 1 1 calc R . . . .
H11B H 1.079490 0.329968 0.283865 0.078 Uiso 1 1 calc R . . . .
C12 C 1.0155(10) 0.3799(11) 0.3534(5) 0.080(4) Uani 1 1 d . . . . .
H12A H 1.078786 0.429887 0.374659 0.095 Uiso 1 1 calc R . . . .
H12B H 1.029592 0.311206 0.365825 0.095 Uiso 1 1 calc R . . . .
C13 C 0.9151(14) 0.4229(16) 0.3730(7) 0.106(5) Uani 1 1 d . . . . .
H13A H 0.852933 0.370000 0.354551 0.127 Uiso 0.80(2) 1 calc R . P A 1
H13B H 0.929689 0.427761 0.415189 0.127 Uiso 0.80(2) 1 calc R . P A 1
H13C H 0.905042 0.377046 0.399885 0.127 Uiso 0.20(2) 1 calc R . P A 2
H13D H 0.943098 0.493055 0.397821 0.127 Uiso 0.20(2) 1 calc R . P A 2
O2 O 0.4020(7) 0.7905(9) 0.2254(4) 0.090(3) Uani 1 1 d . . . . .
N2 N 0.4782(8) 0.9880(9) 0.3930(4) 0.076(3) Uani 1 1 d . . . . .
H2A H 0.535911 1.035335 0.399254 0.091 Uiso 1 1 calc GR . . . .
H2B H 0.498730 0.935241 0.412725 0.091 Uiso 1 1 calc GR . . . .
H2C H 0.423252 1.021868 0.405449 0.091 Uiso 1 1 calc GR . . . .
C14 C 0.3865(9) 0.7648(9) 0.1646(5) 0.062(3) Uani 1 1 d . . . . .
C15 C 0.2856(10) 0.7400(11) 0.1263(6) 0.076(3) Uani 1 1 d . . . . .
H15 H 0.221303 0.740212 0.139656 0.091 Uiso 1 1 calc R . . . .
C16 C 0.2802(12) 0.7137(12) 0.0656(6) 0.088(4) Uani 1 1 d . . . . .
H16 H 0.211527 0.693752 0.038919 0.105 Uiso 1 1 calc R . . . .
C17 C 0.3713(12) 0.7168(13) 0.0452(6) 0.091(4) Uani 1 1 d . . . . .
H17 H 0.364944 0.700694 0.004810 0.110 Uiso 1 1 calc R . . . .
C18 C 0.4772(12) 0.7444(13) 0.0847(6) 0.091(4) Uani 1 1 d . . . . .
C19 C 0.5751(13) 0.7528(18) 0.0646(7) 0.133(7) Uani 1 1 d . . . . .
H19 H 0.570582 0.741090 0.024434 0.159 Uiso 1 1 calc R . . . .
C20 C 0.6733(16) 0.777(2) 0.1035(9) 0.170(11) Uani 1 1 d . . . . .
H20 H 0.737558 0.778475 0.090071 0.205 Uiso 1 1 calc R . . . .
C21 C 0.6814(14) 0.801(2) 0.1636(8) 0.169(11) Uani 1 1 d . . . . .
H21 H 0.750776 0.821108 0.189667 0.203 Uiso 1 1 calc R . . . .
C22 C 0.5919(11) 0.7969(15) 0.1848(6) 0.110(6) Uani 1 1 d . . . . .
H22 H 0.599432 0.812550 0.225252 0.132 Uiso 1 1 calc R . . . .
C23 C 0.4850(10) 0.7682(11) 0.1457(6) 0.076(3) Uani 1 1 d . . . . .
C24 C 0.3105(9) 0.8110(10) 0.2494(5) 0.071(3) Uani 1 1 d . . . . .
H24A H 0.262578 0.745493 0.241365 0.085 Uiso 1 1 calc R . . . .
H24B H 0.267675 0.866483 0.232662 0.085 Uiso 1 1 calc R . . . .
C25 C 0.3569(10) 0.8493(11) 0.3147(6) 0.077(3) Uani 1 1 d . . . . .
H25A H 0.296432 0.870831 0.332732 0.093 Uiso 1 1 calc R . . . .
H25B H 0.390881 0.789489 0.331263 0.093 Uiso 1 1 calc R . . . .
C26 C 0.4395(9) 0.9407(10) 0.3291(5) 0.071(3) Uani 1 1 d . . . . .
H26A H 0.407864 0.997127 0.308674 0.085 Uiso 1 1 calc R . . . .
H26B H 0.503297 0.916571 0.314413 0.085 Uiso 1 1 calc R . . . .
O3 O 0.2951(9) 0.3895(7) 0.2380(4) 0.096(3) Uani 1 1 d . . . . .
N3 N 0.4757(14) 0.4233(16) 0.4032(7) 0.077(7) Uani 0.59(2) 1 d D U P B 1
H3A H 0.422136 0.377305 0.404957 0.092 Uiso 0.59(2) 1 calc GR . P B 1
H3B H 0.476966 0.484989 0.429003 0.092 Uiso 0.59(2) 1 calc GR . P B 1
H3C H 0.541008 0.393936 0.411717 0.092 Uiso 0.59(2) 1 calc GR . P B 1
N3A N 0.484(2) 0.368(2) 0.3472(14) 0.092(10) Uani 0.41(2) 1 d D U P B 2
H3AA H 0.528563 0.365915 0.322882 0.111 Uiso 0.41(2) 1 calc GR . P B 2
H3AB H 0.421069 0.329082 0.328591 0.111 Uiso 0.41(2) 1 calc GR . P B 2
H3AC H 0.517845 0.341403 0.378380 0.111 Uiso 0.41(2) 1 calc GR . P B 2
C27 C 0.2801(10) 0.3695(11) 0.1788(6) 0.075(3) Uani 1 1 d . . . . .
C28 C 0.2665(13) 0.4469(13) 0.1458(8) 0.104(5) Uani 1 1 d . . . . .
H28 H 0.265839 0.519544 0.163520 0.125 Uiso 1 1 calc R . . . .
C29 C 0.2536(14) 0.4173(17) 0.0855(8) 0.114(6) Uani 1 1 d . . . . .
H29 H 0.242003 0.470743 0.062933 0.136 Uiso 1 1 calc R . . . .
C30 C 0.2572(13) 0.3160(16) 0.0593(7) 0.102(5) Uani 1 1 d . . . . .
H30 H 0.250249 0.300222 0.018901 0.122 Uiso 1 1 calc R . . . .
C31 C 0.2715(11) 0.2285(11) 0.0910(6) 0.075(3) Uani 1 1 d . . . . .
C32 C 0.2734(13) 0.1214(15) 0.0652(7) 0.102(5) Uani 1 1 d . . . . .
H32 H 0.265156 0.102283 0.024766 0.122 Uiso 1 1 calc R . . . .
C33 C 0.2868(16) 0.0448(14) 0.0968(9) 0.115(6) Uani 1 1 d . . . . .
H33 H 0.287813 -0.027244 0.078230 0.138 Uiso 1 1 calc R . . . .
C34 C 0.2995(16) 0.0704(13) 0.1573(9) 0.125(6) Uani 1 1 d . . . . .
H34 H 0.309700 0.015704 0.179053 0.151 Uiso 1 1 calc R . . . .
C35 C 0.2969(12) 0.1753(11) 0.1848(6) 0.084(4) Uani 1 1 d . . . . .
H35 H 0.304249 0.191354 0.225239 0.101 Uiso 1 1 calc R . . . .
C36 C 0.2834(9) 0.2600(10) 0.1533(6) 0.070(3) Uani 1 1 d . . . . .
C37 C 0.3062(13) 0.4990(11) 0.2688(6) 0.097(4) Uani 1 1 d D U . . .
H37A H 0.235399 0.532062 0.260353 0.116 Uiso 1 1 calc R . . . .
H37B H 0.360119 0.540278 0.256860 0.116 Uiso 1 1 calc R . . . .
C38 C 0.3440(12) 0.4987(12) 0.3330(6) 0.109(5) Uani 1 1 d D U . . .
H38A H 0.290039 0.457678 0.345099 0.131 Uiso 0.59(2) 1 calc R . P B 1
H38B H 0.352812 0.572332 0.355841 0.131 Uiso 0.59(2) 1 calc R . P B 1
H38C H 0.296787 0.442829 0.339726 0.131 Uiso 0.41(2) 1 calc R . P B 2
H38D H 0.323463 0.567303 0.352857 0.131 Uiso 0.41(2) 1 calc R . P B 2
C39 C 0.4537(15) 0.4465(19) 0.3423(9) 0.075(8) Uani 0.59(2) 1 d D U P B 1
H39A H 0.449332 0.379827 0.313360 0.089 Uiso 0.59(2) 1 calc R . P B 1
H39B H 0.512152 0.495291 0.339255 0.089 Uiso 0.59(2) 1 calc R . P B 1
C39A C 0.459(2) 0.484(2) 0.367(2) 0.096(17) Uani 0.41(2) 1 d D U P B 2
H39C H 0.512391 0.533034 0.359745 0.116 Uiso 0.41(2) 1 calc R . P B 2
H39D H 0.463457 0.498563 0.409007 0.116 Uiso 0.41(2) 1 calc R . P B 2
O4 O 0.0006(7) 0.9064(6) 0.2304(3) 0.069(2) Uani 1 1 d . . . . .
N4 N -0.0783(9) 0.9314(9) 0.3916(4) 0.085(3) Uani 1 1 d . . . . .
H4A H -0.141758 0.906836 0.396997 0.102 Uiso 1 1 calc GR . . . .
H4B H -0.056343 0.995407 0.415716 0.102 Uiso 1 1 calc GR . . . .
H4C H -0.026402 0.884344 0.399332 0.102 Uiso 1 1 calc GR . . . .
C40 C -0.0044(9) 0.8870(10) 0.1721(5) 0.060(3) Uani 1 1 d . . . . .
C41 C -0.0070(12) 0.9624(11) 0.1392(6) 0.082(4) Uani 1 1 d . . . . .
H41 H -0.005202 1.035471 0.156655 0.098 Uiso 1 1 calc R . . . .
C42 C -0.0124(13) 0.9337(13) 0.0794(6) 0.095(4) Uani 1 1 d . . . . .
H42 H -0.011304 0.987646 0.057713 0.114 Uiso 1 1 calc R . . . .
C43 C -0.0193(11) 0.8259(13) 0.0519(5) 0.085(4) Uani 1 1 d . . . . .
H43 H -0.026392 0.806953 0.011481 0.102 Uiso 1 1 calc R . . . .
C44 C -0.0156(10) 0.7448(11) 0.0855(5) 0.072(3) Uani 1 1 d . . . . .
C45 C -0.0197(12) 0.6333(13) 0.0607(6) 0.094(4) Uani 1 1 d . . . . .
H45 H -0.023921 0.612208 0.020668 0.113 Uiso 1 1 calc R . . . .
C46 C -0.0178(14) 0.5567(12) 0.0927(7) 0.104(5) Uani 1 1 d . . . . .
H46 H -0.023085 0.483598 0.074700 0.125 Uiso 1 1 calc R . . . .
C47 C -0.0079(12) 0.5864(11) 0.1527(6) 0.088(4) Uani 1 1 d . . . . .
H47 H -0.004052 0.532815 0.174962 0.105 Uiso 1 1 calc R . . . .
C48 C -0.0036(10) 0.6929(10) 0.1796(5) 0.072(3) Uani 1 1 d . . . . .
H48 H 0.002043 0.711370 0.219898 0.086 Uiso 1 1 calc R . . . .
C49 C -0.0076(8) 0.7753(9) 0.1465(4) 0.057(3) Uani 1 1 d . . . . .
C50 C -0.0075(12) 1.0161(9) 0.2588(5) 0.075(3) Uani 1 1 d . . . . .
H50A H -0.077940 1.043256 0.241223 0.090 Uiso 1 1 calc R . . . .
H50B H 0.052485 1.062907 0.255645 0.090 Uiso 1 1 calc R . . . .
C51 C 0.0007(11) 1.0113(10) 0.3223(5) 0.076(3) Uani 1 1 d . . . . .
H51A H 0.002207 1.084521 0.344875 0.091 Uiso 1 1 calc R . . . .
H51B H 0.069792 0.980186 0.338220 0.091 Uiso 1 1 calc R . . . .
C52 C -0.0956(9) 0.9443(9) 0.3290(5) 0.061(3) Uani 1 1 d . . . . .
H52A H -0.164133 0.979644 0.317342 0.073 Uiso 1 1 calc R . . . .
H52B H -0.102177 0.873324 0.303380 0.073 Uiso 1 1 calc R . . . .
O5 O 0.6475(17) 0.4478(15) 0.2362(10) 0.232(7) Uani 1 1 d D U . . .
O6 O 0.798(2) 0.510(2) 0.2338(12) 0.291(11) Uani 1 1 d . U . . .
C54 C 0.7323(15) 0.482(2) 0.2021(12) 0.220(8) Uani 1 1 d D U . . .
C55 C 0.6935(17) 0.477(3) 0.1425(10) 0.256(11) Uani 1 1 d D U . . .
H55A H 0.698854 0.548570 0.133542 0.307 Uiso 1 1 calc R U . . .
H55B H 0.737482 0.429369 0.121208 0.307 Uiso 1 1 calc R U . . .
C56 C 0.587(2) 0.438(3) 0.1265(9) 0.278(14) Uani 1 1 d D U . . .
H56A H 0.580043 0.364991 0.102982 0.333 Uiso 1 1 calc R U . . .
H56B H 0.540922 0.483746 0.103260 0.333 Uiso 1 1 calc R U . . .
C57 C 0.5529(14) 0.437(3) 0.1773(11) 0.303(17) Uani 1 1 d D U . . .
H57A H 0.508721 0.369912 0.171681 0.364 Uiso 1 1 calc R U . . .
H57B H 0.504458 0.496282 0.182529 0.364 Uiso 1 1 calc R U . . .

loop_
_atom_site_aniso_label
_atom_site_aniso_U_11
_atom_site_aniso_U_22
_atom_site_aniso_U_33
_atom_site_aniso_U_23
_atom_site_aniso_U_13
_atom_site_aniso_U_12
Pb1 0.03678(19) 0.03521(19) 0.0594(2) 0.01304(16) 0.01573(16) 0.00329(14)
Pb2 0.03578(19) 0.03546(19) 0.0580(2) 0.01261(16) 0.01615(16) 0.00373(14)
I1 0.0642(4) 0.0647(4) 0.0527(4) 0.0115(3) 0.0145(3) 0.0020(3)
I2 0.0812(5) 0.1075(7) 0.0533(4) 0.0107(4) 0.0162(4) -0.0298(5)
I3 0.0329(3) 0.0928(5) 0.0710(4) 0.0200(4) 0.0215(3) 0.0066(3)
I4 0.0659(4) 0.0877(5) 0.0581(4) 0.0176(4) 0.0146(3) -0.0021(4)
I5 0.0620(4) 0.0689(4) 0.0568(4) 0.0172(3) 0.0174(3) 0.0058(3)
I6 0.0901(5) 0.0321(3) 0.0792(5) 0.0161(3) 0.0225(4) 0.0097(3)
I7 0.0979(6) 0.0309(3) 0.0888(5) 0.0195(3) 0.0205(4) 0.0002(3)
I8 0.0315(3) 0.1193(7) 0.0772(5) 0.0166(4) 0.0196(3) 0.0038(4)
O1 0.081(5) 0.080(5) 0.051(4) 0.013(4) 0.022(4) -0.010(4)
N1 0.066(9) 0.092(12) 0.115(12) 0.019(9) 0.020(8) -0.005(8)
N1A 0.07(3) 0.06(3) 0.06(3) 0.01(2) 0.05(2) -0.01(2)
C1 0.078(8) 0.065(7) 0.062(7) 0.018(6) 0.028(6) 0.017(6)
C2 0.085(9) 0.082(9) 0.063(7) 0.012(6) 0.032(7) 0.008(7)
C3 0.132(13) 0.103(12) 0.074(9) 0.032(8) 0.055(10) 0.022(10)
C4 0.118(13) 0.112(12) 0.058(8) 0.011(8) 0.015(9) 0.028(10)
C5 0.085(9) 0.085(10) 0.078(9) -0.012(7) 0.021(8) 0.006(7)
C6 0.144(17) 0.149(18) 0.091(12) -0.011(11) 0.025(12) -0.016(14)
C7 0.086(12) 0.19(2) 0.15(2) -0.024(17) 0.005(13) -0.045(13)
C8 0.092(12) 0.17(2) 0.154(19) -0.014(15) 0.043(12) -0.050(13)
C9 0.087(10) 0.135(14) 0.087(10) -0.009(9) 0.025(9) -0.020(10)
C10 0.066(7) 0.073(8) 0.069(8) 0.004(6) 0.014(6) 0.011(6)
C11 0.058(7) 0.074(8) 0.062(7) 0.008(6) 0.017(5) 0.025(6)
C12 0.080(8) 0.078(9) 0.071(8) 0.003(6) 0.010(7) 0.021(7)
C13 0.104(13) 0.153(17) 0.078(10) 0.032(10) 0.048(9) 0.041(11)
O2 0.058(5) 0.146(9) 0.062(5) 0.012(5) 0.013(4) 0.016(5)
N2 0.063(6) 0.095(8) 0.063(6) 0.009(5) 0.008(5) -0.005(5)
C14 0.062(7) 0.071(7) 0.054(6) 0.019(5) 0.010(5) 0.013(5)
C15 0.061(7) 0.090(9) 0.073(8) 0.021(7) 0.007(6) 0.007(6)
C16 0.079(9) 0.114(12) 0.063(8) 0.024(8) 0.001(7) 0.003(8)
C17 0.083(9) 0.118(12) 0.068(8) 0.014(8) 0.010(8) 0.016(8)
C18 0.083(9) 0.129(13) 0.061(8) 0.020(8) 0.016(7) 0.027(8)
C19 0.084(11) 0.23(2) 0.071(10) 0.000(12) 0.028(9) -0.003(13)
C20 0.086(13) 0.32(3) 0.110(16) 0.035(18) 0.036(12) 0.014(16)
C21 0.072(11) 0.32(3) 0.093(13) -0.019(16) 0.022(10) -0.003(15)
C22 0.064(9) 0.189(18) 0.068(9) 0.002(10) 0.019(7) 0.013(10)
C23 0.056(7) 0.093(9) 0.069(8) 0.001(7) 0.011(6) 0.015(6)
C24 0.064(7) 0.078(8) 0.072(8) 0.013(6) 0.021(6) -0.014(6)
C25 0.074(8) 0.083(9) 0.087(9) 0.022(7) 0.040(7) -0.001(6)
C26 0.052(6) 0.075(8) 0.080(8) 0.011(6) 0.011(6) -0.005(6)
O3 0.123(8) 0.071(6) 0.086(7) -0.003(5) 0.026(6) 0.011(5)
N3 0.050(10) 0.069(13) 0.102(14) 0.031(11) -0.009(9) -0.016(8)
N3A 0.081(19) 0.09(2) 0.12(3) 0.044(18) 0.033(17) 0.029(15)
C27 0.067(8) 0.075(9) 0.078(9) 0.006(7) 0.020(6) 0.009(6)
C28 0.115(12) 0.079(10) 0.122(14) 0.031(10) 0.028(10) 0.023(9)
C29 0.105(12) 0.135(16) 0.104(14) 0.050(12) 0.012(10) 0.031(11)
C30 0.098(11) 0.129(15) 0.083(10) 0.017(10) 0.034(9) 0.018(10)
C31 0.078(8) 0.082(9) 0.068(8) 0.011(7) 0.025(6) 0.004(7)
C32 0.102(11) 0.121(14) 0.072(9) -0.012(9) 0.025(8) 0.010(10)
C33 0.149(16) 0.078(11) 0.111(14) -0.017(10) 0.050(12) 0.004(10)
C34 0.175(18) 0.066(10) 0.128(16) 0.008(10) 0.033(13) -0.008(10)
C35 0.105(10) 0.077(9) 0.074(8) 0.018(7) 0.030(8) 0.007(7)
C36 0.058(7) 0.080(9) 0.071(8) 0.014(7) 0.014(6) 0.008(6)
C37 0.102(10) 0.066(9) 0.112(11) 0.002(8) 0.018(9) 0.022(7)
C38 0.099(10) 0.082(10) 0.119(11) -0.007(9) -0.005(9) 0.033(8)
C39 0.082(14) 0.033(14) 0.097(17) 0.027(14) -0.011(12) -0.007(10)
C39A 0.044(15) 0.06(2) 0.16(4) -0.04(2) 0.004(17) 0.008(15)
O4 0.098(6) 0.067(5) 0.043(4) 0.011(3) 0.019(4) 0.007(4)
N4 0.107(8) 0.079(7) 0.075(7) 0.022(6) 0.029(6) -0.025(6)
C40 0.065(7) 0.071(8) 0.045(6) 0.010(5) 0.018(5) 0.007(5)
C41 0.110(11) 0.077(9) 0.066(8) 0.018(7) 0.033(7) 0.016(7)
C42 0.134(13) 0.099(11) 0.064(8) 0.031(8) 0.035(8) 0.011(9)
C43 0.089(9) 0.124(12) 0.043(6) 0.011(7) 0.025(6) 0.010(8)
C44 0.065(7) 0.087(9) 0.055(7) -0.001(6) 0.008(6) 0.012(6)
C45 0.095(10) 0.107(12) 0.070(9) -0.014(8) 0.026(8) 0.024(9)
C46 0.147(15) 0.067(9) 0.094(11) -0.006(8) 0.040(10) 0.020(9)
C47 0.111(11) 0.071(9) 0.090(10) 0.015(7) 0.042(8) 0.020(7)
C48 0.080(8) 0.073(8) 0.060(7) 0.008(6) 0.018(6) 0.020(6)
C49 0.043(6) 0.081(8) 0.047(6) 0.013(6) 0.011(4) 0.005(5)
C50 0.109(10) 0.048(7) 0.066(7) 0.004(6) 0.024(7) -0.006(6)
C51 0.106(10) 0.067(8) 0.051(6) -0.002(6) 0.026(6) -0.012(7)
C52 0.062(7) 0.068(7) 0.054(6) 0.017(5) 0.011(5) 0.008(5)
O5 0.223(12) 0.146(13) 0.262(13) -0.050(11) 0.004(9) 0.070(11)
O6 0.240(12) 0.29(3) 0.275(15) 0.004(17) -0.029(11) 0.010(15)
C54 0.199(11) 0.134(16) 0.265(14) -0.035(13) -0.008(9) 0.086(12)
C55 0.184(14) 0.26(3) 0.268(14) -0.016(15) -0.008(10) 0.076(18)
C56 0.188(14) 0.32(3) 0.264(14) -0.028(17) -0.001(10) 0.06(2)
C57 0.205(12) 0.37(5) 0.269(15) -0.02(2) 0.006(10) 0.050(16)

loop_
_atom_type_symbol
_atom_type_description
_atom_type_scat_dispersion_real
_atom_type_scat_dispersion_imag
_atom_type_scat_source
C C 0.0181 0.0091 'International Tables Vol C Tables 4.2.6.8 and 6.1.1.4'
H H 0.0000 0.0000 'International Tables Vol C Tables 4.2.6.8 and 6.1.1.4'
I I -0.3257 6.8362 'International Tables Vol C Tables 4.2.6.8 and 6.1.1.4'
N N 0.0311 0.0180 'International Tables Vol C Tables 4.2.6.8 and 6.1.1.4'
O O 0.0492 0.0322 'International Tables Vol C Tables 4.2.6.8 and 6.1.1.4'
Pb Pb -4.0753 8.5060 'International Tables Vol C Tables 4.2.6.8 and 6.1.1.4'

loop_
_geom_angle_atom_site_label_1
_geom_angle_atom_site_label_2
_geom_angle_atom_site_label_3
_geom_angle
_geom_angle_site_symmetry_1
_geom_angle_site_symmetry_3
I3 Pb1 I4 90.54(2) . .
I5 Pb1 I3 98.74(2) . .
I5 Pb1 I4 168.15(2) . .
I6 Pb1 I3 90.61(2) . .
I6 Pb1 I4 92.92(2) . .
I6 Pb1 I5 94.33(2) . .
I7 Pb1 I3 84.39(2) . .
I7 Pb1 I4 88.85(2) . .
I7 Pb1 I5 84.76(2) . .
I7 Pb1 I6 174.71(2) . .
I8 Pb1 I3 173.69(2) . .
I8 Pb1 I4 83.83(2) . .
I8 Pb1 I5 86.50(2) . .
I8 Pb1 I6 92.51(2) . .
I8 Pb1 I7 92.63(2) . .
I1 Pb2 I2 172.07(3) . .
I1 Pb2 I6 97.04(2) . 2_766
I3 Pb2 I1 87.07(2) . .
I3 Pb2 I2 86.96(2) . .
I3 Pb2 I6 99.45(2) . 2_766
I3 Pb2 I7 90.57(2) . 2_776
I3 Pb2 I8 173.70(2) . 1_655
I6 Pb2 I2 89.09(2) 2_766 .
I7 Pb2 I1 86.43(2) 2_776 .
I7 Pb2 I2 88.41(2) 2_776 .
I7 Pb2 I6 169.53(2) 2_776 2_766
I7 Pb2 I8 83.36(2) 2_776 1_655
I8 Pb2 I1 94.17(2) 1_655 .
I8 Pb2 I2 91.20(2) 1_655 .
I8 Pb2 I6 86.54(2) 1_655 2_766
Pb2 I3 Pb1 158.49(3) . .
Pb1 I6 Pb2 170.76(3) . 2_766
Pb2 I7 Pb1 167.02(3) 2_776 .
Pb1 I8 Pb2 158.88(3) . 1_455
C1 O1 C11 118.7(9) . .
H1A N1 H1B 109.5 . .
H1A N1 H1C 109.5 . .
H1B N1 H1C 109.5 . .
C13 N1 H1A 109.5 . .
C13 N1 H1B 109.5 . .
C13 N1 H1C 109.5 . .
H1AA N1A H1AB 109.5 . .
H1AA N1A H1AC 109.5 . .
H1AB N1A H1AC 109.5 . .
C13 N1A H1AA 109.5 . .
C13 N1A H1AB 109.5 . .
C13 N1A H1AC 109.5 . .
O1 C1 C2 123.8(11) . .
O1 C1 C10 115.8(10) . .
C2 C1 C10 120.4(12) . .
C1 C2 H2 120.3 . .
C1 C2 C3 119.3(13) . .
C3 C2 H2 120.3 . .
C2 C3 H3 118.9 . .
C4 C3 C2 122.1(14) . .
C4 C3 H3 118.9 . .
C3 C4 H4 120.1 . .
C3 C4 C5 119.9(13) . .
C5 C4 H4 120.1 . .
C4 C5 C10 119.3(13) . .
C6 C5 C4 122.7(15) . .
C6 C5 C10 118.0(15) . .
C5 C6 H6 119.3 . .
C7 C6 C5 121.5(18) . .
C7 C6 H6 119.3 . .
C6 C7 H7 120.3 . .
C6 C7 C8 119.4(16) . .
C8 C7 H7 120.3 . .
C7 C8 H8 119.8 . .
C9 C8 C7 120.4(18) . .
C9 C8 H8 119.8 . .
C8 C9 H9 119.1 . .
C8 C9 C10 121.7(16) . .
C10 C9 H9 119.1 . .
C5 C10 C1 118.8(12) . .
C9 C10 C1 122.2(12) . .
C9 C10 C5 119.0(12) . .
O1 C11 H11A 109.9 . .
O1 C11 H11B 109.9 . .
O1 C11 C12 109.0(10) . .
H11A C11 H11B 108.3 . .
C12 C11 H11A 109.9 . .
C12 C11 H11B 109.9 . .
C11 C12 H12A 107.7 . .
C11 C12 H12B 107.7 . .
C11 C12 C13 118.3(11) . .
H12A C12 H12B 107.1 . .
C13 C12 H12A 107.7 . .
C13 C12 H12B 107.7 . .
N1 C13 C12 117.0(14) . .
N1 C13 H13A 108.0 . .
N1 C13 H13B 108.0 . .
N1A C13 C12 136(2) . .
N1A C13 H13C 103.1 . .
N1A C13 H13D 103.1 . .
C12 C13 H13A 108.0 . .
C12 C13 H13B 108.0 . .
C12 C13 H13C 103.1 . .
C12 C13 H13D 103.1 . .
H13A C13 H13B 107.3 . .
H13C C13 H13D 105.1 . .
C14 O2 C24 119.8(9) . .
H2A N2 H2B 109.5 . .
H2A N2 H2C 109.5 . .
H2B N2 H2C 109.5 . .
C26 N2 H2A 109.5 . .
C26 N2 H2B 109.5 . .
C26 N2 H2C 109.5 . .
O2 C14 C23 114.3(10) . .
C15 C14 O2 123.5(11) . .
C15 C14 C23 122.2(11) . .
C14 C15 H15 120.8 . .
C14 C15 C16 118.5(12) . .
C16 C15 H15 120.8 . .
C15 C16 H16 119.1 . .
C17 C16 C15 121.7(13) . .
C17 C16 H16 119.1 . .
C16 C17 H17 119.8 . .
C16 C17 C18 120.4(14) . .
C18 C17 H17 119.8 . .
C17 C18 C19 121.9(13) . .
C23 C18 C17 118.8(13) . .
C23 C18 C19 119.2(13) . .
C18 C19 H19 120.1 . .
C20 C19 C18 119.8(16) . .
C20 C19 H19 120.1 . .
C19 C20 H20 119.4 . .
C19 C20 C21 121.2(18) . .
C21 C20 H20 119.4 . .
C20 C21 H21 119.3 . .
C22 C21 C20 121.4(17) . .
C22 C21 H21 119.3 . .
C21 C22 H22 119.9 . .
C21 C22 C23 120.3(15) . .
C23 C22 H22 119.9 . .
C14 C23 C18 118.3(11) . .
C14 C23 C22 123.6(12) . .
C18 C23 C22 118.1(12) . .
O2 C24 H24A 110.5 . .
O2 C24 H24B 110.5 . .
O2 C24 C25 106.2(9) . .
H24A C24 H24B 108.7 . .
C25 C24 H24A 110.5 . .
C25 C24 H24B 110.5 . .
C24 C25 H25A 109.0 . .
C24 C25 H25B 109.0 . .
H25A C25 H25B 107.8 . .
C26 C25 C24 112.8(10) . .
C26 C25 H25A 109.0 . .
C26 C25 H25B 109.0 . .
N2 C26 H26A 108.7 . .
N2 C26 H26B 108.7 . .
C25 C26 N2 114.1(10) . .
C25 C26 H26A 108.7 . .
C25 C26 H26B 108.7 . .
H26A C26 H26B 107.6 . .
C27 O3 C37 118.5(11) . .
H3A N3 H3B 109.5 . .
H3A N3 H3C 109.5 . .
H3B N3 H3C 109.5 . .
C39 N3 H3A 109.5 . .
C39 N3 H3B 109.5 . .
C39 N3 H3C 109.5 . .
H3AA N3A H3AB 109.5 . .
H3AA N3A H3AC 109.5 . .
H3AB N3A H3AC 109.5 . .
C39A N3A H3AA 109.5 . .
C39A N3A H3AB 109.5 . .
C39A N3A H3AC 109.5 . .
O3 C27 C36 114.3(12) . .
C28 C27 O3 124.5(14) . .
C28 C27 C36 121.1(14) . .
C27 C28 H28 120.2 . .
C27 C28 C29 119.6(16) . .
C29 C28 H28 120.2 . .
C28 C29 H29 119.1 . .
C30 C29 C28 121.8(17) . .
C30 C29 H29 119.1 . .
C29 C30 H30 118.8 . .
C29 C30 C31 122.3(16) . .
C31 C30 H30 118.8 . .
C32 C31 C30 124.2(15) . .
C32 C31 C36 120.4(13) . .
C36 C31 C30 115.3(13) . .
C31 C32 H32 119.4 . .
C33 C32 C31 121.3(15) . .
C33 C32 H32 119.4 . .
C32 C33 H33 119.5 . .
C32 C33 C34 120.9(16) . .
C34 C33 H33 119.5 . .
C33 C34 H34 120.0 . .
C35 C34 C33 120.0(17) . .
C35 C34 H34 120.0 . .
C34 C35 H35 119.3 . .
C34 C35 C36 121.4(15) . .
C36 C35 H35 119.3 . .
C27 C36 C31 119.8(12) . .
C27 C36 C35 124.2(13) . .
C35 C36 C31 116.0(12) . .
O3 C37 H37A 110.2 . .
O3 C37 H37B 110.2 . .
O3 C37 C38 107.5(11) . .
H37A C37 H37B 108.5 . .
C38 C37 H37A 110.2 . .
C38 C37 H37B 110.2 . .
C37 C38 H38A 110.4 . .
C37 C38 H38B 110.4 . .
C37 C38 H38C 105.5 . .
C37 C38 H38D 105.5 . .
C37 C38 C39 106.8(15) . .
C37 C38 C39A 127(3) . .
H38A C38 H38B 108.6 . .
H38C C38 H38D 106.1 . .
C39 C38 H38A 110.4 . .
C39 C38 H38B 110.4 . .
C39A C38 H38C 105.5 . .
C39A C38 H38D 105.5 . .
N3 C39 C38 105.3(16) . .
N3 C39 H39A 110.7 . .
N3 C39 H39B 110.7 . .
C38 C39 H39A 110.7 . .
C38 C39 H39B 110.7 . .
H39A C39 H39B 108.8 . .
N3A C39A C38 107.4(18) . .
N3A C39A H39C 110.2 . .
N3A C39A H39D 110.2 . .
C38 C39A H39C 110.2 . .
C38 C39A H39D 110.2 . .
H39C C39A H39D 108.5 . .
C40 O4 C50 117.6(9) . .
H4A N4 H4B 109.5 . .
H4A N4 H4C 109.5 . .
H4B N4 H4C 109.5 . .
C52 N4 H4A 109.5 . .
C52 N4 H4B 109.5 . .
C52 N4 H4C 109.5 . .
O4 C40 C49 113.6(9) . .
C41 C40 O4 125.9(11) . .
C41 C40 C49 120.5(11) . .
C40 C41 H41 119.3 . .
C40 C41 C42 121.3(13) . .
C42 C41 H41 119.3 . .
C41 C42 H42 119.7 . .
C43 C42 C41 120.5(13) . .
C43 C42 H42 119.7 . .
C42 C43 H43 120.3 . .
C42 C43 C44 119.4(12) . .
C44 C43 H43 120.3 . .
C43 C44 C49 119.4(12) . .
C45 C44 C43 122.5(13) . .
C45 C44 C49 118.0(13) . .
C44 C45 H45 118.9 . .
C46 C45 C44 122.2(14) . .
C46 C45 H45 118.9 . .
C45 C46 H46 120.1 . .
C45 C46 C47 119.8(14) . .
C47 C46 H46 120.1 . .
C46 C47 H47 119.5 . .
C48 C47 C46 121.1(14) . .
C48 C47 H47 119.5 . .
C47 C48 H48 119.9 . .
C47 C48 C49 120.1(12) . .
C49 C48 H48 119.9 . .
C44 C49 C40 118.8(10) . .
C44 C49 C48 118.7(11) . .
C48 C49 C40 122.6(10) . .
O4 C50 H50A 110.7 . .
O4 C50 H50B 110.7 . .
O4 C50 C51 105.1(9) . .
H50A C50 H50B 108.8 . .
C51 C50 H50A 110.7 . .
C51 C50 H50B 110.7 . .
C50 C51 H51A 109.2 . .
C50 C51 H51B 109.2 . .
C50 C51 C52 112.0(10) . .
H51A C51 H51B 107.9 . .
C52 C51 H51A 109.2 . .
C52 C51 H51B 109.2 . .
N4 C52 C51 110.5(9) . .
N4 C52 H52A 109.6 . .
N4 C52 H52B 109.6 . .
C51 C52 H52A 109.6 . .
C51 C52 H52B 109.6 . .
H52A C52 H52B 108.1 . .
C57 O5 C54 88(2) . .
O6 C54 O5 103(3) . .
O6 C54 C55 139(3) . .
C55 C54 O5 117.4(12) . .
C54 C55 H55A 110.1 . .
C54 C55 H55B 110.1 . .
H55A C55 H55B 108.4 . .
C56 C55 C54 108.0(10) . .
C56 C55 H55A 110.1 . .
C56 C55 H55B 110.1 . .
C55 C56 H56A 110.2 . .
C55 C56 H56B 110.2 . .
C55 C56 C57 107.6(11) . .
H56A C56 H56B 108.5 . .
C57 C56 H56A 110.2 . .
C57 C56 H56B 110.2 . .
O5 C57 H57A 108.1 . .
O5 C57 H57B 108.1 . .
C56 C57 O5 116.7(13) . .
C56 C57 H57A 108.1 . .
C56 C57 H57B 108.1 . .
H57A C57 H57B 107.3 . .

loop_
_geom_bond_atom_site_label_1
_geom_bond_atom_site_label_2
_geom_bond_distance
_geom_bond_site_symmetry_2
Pb1 I3 3.1985(7) .
Pb1 I4 3.2085(8) .
Pb1 I5 3.1938(8) .
Pb1 I6 3.1721(7) .
Pb1 I7 3.1459(7) .
Pb1 I8 3.1217(7) .
Pb2 I1 3.1832(8) .
Pb2 I2 3.2187(9) .
Pb2 I3 3.1403(7) .
Pb2 I6 3.1955(7) 2_766
Pb2 I7 3.1418(7) 2_776
Pb2 I8 3.1810(7) 1_655
O1 C1 1.357(13) .
O1 C11 1.426(13) .
N1 H1A 0.8900 .
N1 H1B 0.8900 .
N1 H1C 0.8900 .
N1 C13 1.34(2) .
N1A H1AA 0.8900 .
N1A H1AB 0.8900 .
N1A H1AC 0.8900 .
N1A C13 1.39(5) .
C1 C2 1.365(16) .
C1 C10 1.413(17) .
C2 H2 0.9300 .
C2 C3 1.406(18) .
C3 H3 0.9300 .
C3 C4 1.33(2) .
C4 H4 0.9300 .
C4 C5 1.41(2) .
C5 C6 1.41(2) .
C5 C10 1.413(18) .
C6 H6 0.9300 .
C6 C7 1.36(3) .
C7 H7 0.9300 .
C7 C8 1.42(3) .
C8 H8 0.9300 .
C8 C9 1.33(2) .
C9 H9 0.9300 .
C9 C10 1.408(19) .
C11 H11A 0.9700 .
C11 H11B 0.9700 .
C11 C12 1.461(16) .
C12 H12A 0.9700 .
C12 H12B 0.9700 .
C12 C13 1.505(18) .
C13 H13A 0.9700 .
C13 H13B 0.9700 .
C13 H13C 0.9700 .
C13 H13D 0.9700 .
O2 C14 1.391(13) .
O2 C24 1.397(14) .
N2 H2A 0.8900 .
N2 H2B 0.8900 .
N2 H2C 0.8900 .
N2 C26 1.485(15) .
C14 C15 1.351(15) .
C14 C23 1.405(17) .
C15 H15 0.9300 .
C15 C16 1.409(18) .
C16 H16 0.9300 .
C16 C17 1.339(19) .
C17 H17 0.9300 .
C17 C18 1.414(19) .
C18 C19 1.42(2) .
C18 C23 1.410(18) .
C19 H19 0.9300 .
C19 C20 1.33(2) .
C20 H20 0.9300 .
C20 C21 1.39(3) .
C21 H21 0.9300 .
C21 C22 1.33(2) .
C22 H22 0.9300 .
C22 C23 1.421(17) .
C24 H24A 0.9700 .
C24 H24B 0.9700 .
C24 C25 1.504(17) .
C25 H25A 0.9700 .
C25 H25B 0.9700 .
C25 C26 1.462(15) .
C26 H26A 0.9700 .
C26 H26B 0.9700 .
O3 C27 1.353(15) .
O3 C37 1.418(15) .
N3 H3A 0.8900 .
N3 H3B 0.8900 .
N3 H3C 0.8900 .
N3 C39 1.498(13) .
N3A H3AA 0.8900 .
N3A H3AB 0.8900 .
N3A H3AC 0.8900 .
N3A C39A 1.497(14) .
C27 C28 1.353(19) .
C27 C36 1.399(17) .
C28 H28 0.9300 .
C28 C29 1.39(2) .
C29 H29 0.9300 .
C29 C30 1.31(2) .
C30 H30 0.9300 .
C30 C31 1.44(2) .
C31 C32 1.37(2) .
C31 C36 1.434(17) .
C32 H32 0.9300 .
C32 C33 1.32(2) .
C33 H33 0.9300 .
C33 C34 1.39(2) .
C34 H34 0.9300 .
C34 C35 1.36(2) .
C35 H35 0.9300 .
C35 C36 1.407(18) .
C37 H37A 0.9700 .
C37 H37B 0.9700 .
C37 C38 1.491(13) .
C38 H38A 0.9700 .
C38 H38B 0.9700 .
C38 H38C 0.9700 .
C38 H38D 0.9700 .
C38 C39 1.505(13) .
C38 C39A 1.498(14) .
C39 H39A 0.9700 .
C39 H39B 0.9700 .
C39A H39C 0.9700 .
C39A H39D 0.9700 .
O4 C40 1.352(12) .
O4 C50 1.431(13) .
N4 H4A 0.8900 .
N4 H4B 0.8900 .
N4 H4C 0.8900 .
N4 C52 1.499(14) .
C40 C41 1.339(16) .
C40 C49 1.416(16) .
C41 H41 0.9300 .
C41 C42 1.389(18) .
C42 H42 0.9300 .
C42 C43 1.38(2) .
C43 H43 0.9300 .
C43 C44 1.409(19) .
C44 C45 1.407(19) .
C44 C49 1.413(15) .
C45 H45 0.9300 .
C45 C46 1.34(2) .
C46 H46 0.9300 .
C46 C47 1.38(2) .
C47 H47 0.9300 .
C47 C48 1.363(17) .
C48 H48 0.9300 .
C48 C49 1.413(16) .
C50 H50A 0.9700 .
C50 H50B 0.9700 .
C50 C51 1.509(15) .
C51 H51A 0.9700 .
C51 H51B 0.9700 .
C51 C52 1.511(16) .
C52 H52A 0.9700 .
C52 H52B 0.9700 .
O5 C54 1.58(2) .
O5 C57 1.58(2) .
O6 C54 0.97(3) .
C54 C55 1.37(3) .
C55 H55A 0.9700 .
C55 H55B 0.9700 .
C55 C56 1.34(3) .
C56 H56A 0.9700 .
C56 H56B 0.9700 .
C56 C57 1.38(3) .
C57 H57A 0.9700 .
C57 H57B 0.9700 .

loop_
_geom_hbond_atom_site_label_D
_geom_hbond_atom_site_label_H
_geom_hbond_atom_site_label_A
_geom_hbond_distance_DH
_geom_hbond_distance_HA
_geom_hbond_distance_DA
_geom_hbond_angle_DHA
N1 H1A O6 0.89 2.08 2.95(3) 167.8
N1A H1AC O1 0.89 2.51 3.12(4) 125.9
N1A H1AC O5 0.89 2.28 2.88(5) 124.8
N1A H1AC O6 0.89 2.38 2.94(5) 120.6
